data_4029510
loop_
_publ_author_name
'Coyle, Robert'
'McArdle, Patrick'
'Aldabbagh, Fawaz'

_publ_section_title
;
 Tandem Reactions via Barton Esters with Intermolecular Addition and Vinyl
 Radical Substitution onto Indole.
;
_journal_issue 12
_journal_name_full 'The Journal of organic chemistry'
_journal_page_first 5903
_journal_page_last 5907
_journal_paper_doi 10.1021/jo5008543
_journal_volume 79
_journal_year 2014
_chemical_formula_sum 'C22 H18 N2 O2'
_chemical_formula_weight 342.40
_chemical_name_systematic
; 
 ? 
;
_space_group_crystal_system triclinic
_space_group_IT_number 2
_space_group_name_Hall '-P 1'
_space_group_name_H-M_alt 'P -1'
_symmetry_space_group_name_Hall '-P 1'
_symmetry_space_group_name_H-M 'P -1'
_atom_sites_solution_hydrogens geom
_audit_creation_method SHELXL-2013
_cell_angle_alpha 66.357(16)
_cell_angle_beta 76.443(13)
_cell_angle_gamma 63.890(16)
_cell_formula_units_Z 2
_cell_length_a 9.2424(14)
_cell_length_b 10.0425(19)
_cell_length_c 11.6734(18)
_cell_measurement_reflns_used 1141
_cell_measurement_temperature 297.0(1)
_cell_measurement_theta_max 24.9830
_cell_measurement_theta_min 3.7610
_cell_volume 889.0(3)
_computing_cell_refinement
; 
'Fri Feb 07 01:14:33 2014' 
;
_computing_data_collection
; 
'Fri Feb 07 01:14:33 2014' 
;
_computing_data_reduction
; 
'Fri Feb 07 01:14:33 2014' 
;
_computing_structure_refinement 'SHELXL-2013 (Sheldrick, 2013)'
_diffrn_ambient_temperature 297.0(1)
_diffrn_detector_area_resol_mean 16.1048
_diffrn_measured_fraction_theta_full 0.998
_diffrn_measured_fraction_theta_max 0.998
_diffrn_measurement_device_type 'Xcalibur, Sapphire3'
_diffrn_measurement_method '\w scans'
_diffrn_radiation_type MoK\a
_diffrn_radiation_wavelength 0.71073
_diffrn_reflns_av_R_equivalents 0.0203
_diffrn_reflns_av_unetI/netI 0.0433
_diffrn_reflns_Laue_measured_fraction_full 0.998
_diffrn_reflns_Laue_measured_fraction_max 0.998
_diffrn_reflns_limit_h_max 9
_diffrn_reflns_limit_h_min -11
_diffrn_reflns_limit_k_max 12
_diffrn_reflns_limit_k_min -10
_diffrn_reflns_limit_l_max 14
_diffrn_reflns_limit_l_min -14
_diffrn_reflns_number 5827
_diffrn_reflns_point_group_measured_fraction_full 0.998
_diffrn_reflns_point_group_measured_fraction_max 0.998
_diffrn_reflns_theta_full 25.242
_diffrn_reflns_theta_max 25.344
_diffrn_reflns_theta_min 3.007
_exptl_absorpt_coefficient_mu 0.081
_exptl_absorpt_correction_T_max 1.00000
_exptl_absorpt_correction_T_min 0.98965
_exptl_absorpt_correction_type multi-scan
_exptl_absorpt_process_details
; 
'Fri Feb 07 01:14:33 2014' 
;
_exptl_crystal_colour Colourless
_exptl_crystal_density_diffrn 1.279
_exptl_crystal_description Parallelepiped
_exptl_crystal_F_000 362
_exptl_crystal_size_max 0.50
_exptl_crystal_size_mid 0.40
_exptl_crystal_size_min 0.20
_refine_diff_density_max 0.788
_refine_diff_density_min -0.570
_refine_diff_density_rms 0.062
_refine_ls_extinction_method none
_refine_ls_goodness_of_fit_ref 1.049
_refine_ls_hydrogen_treatment constr
_refine_ls_matrix_type full
_refine_ls_number_parameters 236
_refine_ls_number_reflns 3247
_refine_ls_number_restraints 13
_refine_ls_restrained_S_all 1.050
_refine_ls_R_factor_all 0.1187
_refine_ls_R_factor_gt 0.0840
_refine_ls_shift/su_max 0.014
_refine_ls_shift/su_mean 0.001
_refine_ls_structure_factor_coef Fsqd
_refine_ls_weighting_details
; 
 w=1/[\s^2^(Fo^2^)+(0.1509P)^2^+0.5972P] 
 where P=(Fo^2^+2Fc^2^)/3 
;
_refine_ls_weighting_scheme calc
_refine_ls_wR_factor_gt 0.2505
_refine_ls_wR_factor_ref 0.2810
_reflns_Friedel_coverage 0.000
_reflns_number_gt 2118
_reflns_number_total 3247
_reflns_threshold_expression 'I > 2\s(I)'
_cod_data_source_file jo5008543_si_002.cif
_cod_data_source_block 7b
_cod_depositor_comments 'Adding full bibliography for 4029509--4029510.cif.'
_cod_database_code 4029510
_shelx_space_group_comment
; 
The symmetry employed for this shelxl refinement is uniquely defined 
by the following loop, which should always be used as a source of 
symmetry information in preference to the above space-group names. 
They are only intended as comments. 
;
_shelxl_version_number 2013-2

loop_
_space_group_symop_operation_xyz
'x, y, z'
'-x, -y, -z'

loop_
_atom_site_label
_atom_site_type_symbol
_atom_site_fract_x
_atom_site_fract_y
_atom_site_fract_z
_atom_site_U_iso_or_equiv
_atom_site_adp_type
_atom_site_occupancy
_atom_site_site_symmetry_order
_atom_site_calc_flag
_atom_site_refinement_flags_posn
_atom_site_refinement_flags_adp
N1 N 0.3593(3) 0.7301(3) 0.4845(3) 0.0432(7) Uani 1 1 d . .
N2 N -0.1476(4) 0.7009(5) 0.5085(4) 0.0833(12) Uani 1 1 d . .
O1 O 0.1449(6) 0.7990(7) 0.9043(4) 0.1351(19) Uani 1 1 d . .
O2 O 0.2544(6) 0.9698(6) 0.8047(4) 0.1294(18) Uani 1 1 d . .
C1 C 0.3825(4) 0.6885(4) 0.3818(3) 0.0445(8) Uani 1 1 d . .
C2 C 0.5167(4) 0.6624(5) 0.2961(4) 0.0572(10) Uani 1 1 d . .
H2 H 0.6100 0.6700 0.3046 0.074 Uiso 1 1 calc R U
C3 C 0.5047(5) 0.6249(5) 0.1989(4) 0.0698(12) Uani 1 1 d . .
H3 H 0.5914 0.6088 0.1394 0.091 Uiso 1 1 calc R U
C4 C 0.3661(5) 0.6102(6) 0.1866(4) 0.0685(12) Uani 1 1 d . .
H4 H 0.3625 0.5848 0.1192 0.089 Uiso 1 1 calc R U
C5 C 0.2351(5) 0.6326(5) 0.2721(4) 0.0589(10) Uani 1 1 d . .
H5 H 0.1434 0.6221 0.2636 0.077 Uiso 1 1 calc R U
C6 C 0.2431(4) 0.6714(4) 0.3715(3) 0.0466(9) Uani 1 1 d . .
C7 C 0.1355(4) 0.7009(4) 0.4770(3) 0.0443(8) Uani 1 1 d . .
C8 C 0.2115(4) 0.7354(4) 0.5451(3) 0.0432(8) Uani 1 1 d . .
C9 C 0.1618(4) 0.7732(4) 0.6597(3) 0.0445(8) Uani 1 1 d . .
C10 C 0.2502(5) 0.8273(5) 0.6925(4) 0.0534(9) Uani 1 1 d . .
C11 C 0.3896(5) 0.8608(5) 0.6065(4) 0.0587(10) Uani 1 1 d . .
H11A H 0.3493 0.9682 0.5484 0.076 Uiso 1 1 calc R U
H11B H 0.4660 0.8524 0.6561 0.076 Uiso 1 1 calc R U
C12 C 0.4751(4) 0.7514(5) 0.5342(4) 0.0536(10) Uani 1 1 d . .
H12A H 0.5429 0.7938 0.4657 0.070 Uiso 1 1 calc R U
H12B H 0.5439 0.6502 0.5882 0.070 Uiso 1 1 calc R U
C13 C 0.0104(4) 0.7545(4) 0.7302(3) 0.0446(8) Uani 1 1 d . .
C14 C 0.0084(5) 0.6079(4) 0.8037(4) 0.0540(10) Uani 1 1 d . .
H14 H 0.1039 0.5187 0.8124 0.070 Uiso 1 1 calc R U
C15 C -0.1330(5) 0.5921(5) 0.8641(4) 0.0604(10) Uani 1 1 d . .
H15 H -0.1323 0.4931 0.9151 0.079 Uiso 1 1 calc R U
C16 C -0.2757(5) 0.7232(6) 0.8490(4) 0.0651(12) Uani 1 1 d . .
H16 H -0.3721 0.7126 0.8874 0.085 Uiso 1 1 calc R U
C17 C -0.2745(5) 0.8681(6) 0.7776(4) 0.0721(13) Uani 1 1 d . .
H17 H -0.3705 0.9569 0.7686 0.094 Uiso 1 1 calc R U
C18 C -0.1332(4) 0.8847(5) 0.7186(4) 0.0588(10) Uani 1 1 d . .
H18 H -0.1342 0.9846 0.6703 0.076 Uiso 1 1 calc R U
C19 C -0.0223(4) 0.7016(5) 0.4991(4) 0.0542(10) Uani 1 1 d . .
C20 C 0.2086(6) 0.8626(6) 0.8102(5) 0.0759(13) Uani 1 1 d . .
C21 C 0.1807(14) 1.1686(11) 0.8814(10) 0.213(5) Uani 1 1 d D U
H21A H 0.2619 1.1962 0.8931 0.277 Uiso 1 1 calc R U
H21B H 0.0811 1.2146 0.9256 0.277 Uiso 1 1 calc R U
H21C H 0.1649 1.2075 0.7936 0.277 Uiso 1 1 calc R U
C22 C 0.2352(16) 0.9888(11) 0.9321(8) 0.205(5) Uani 1 1 d D U
H22A H 0.1533 0.9545 0.9887 0.266 Uiso 1 1 calc R U
H22B H 0.3363 0.9357 0.9720 0.266 Uiso 1 1 calc R U

loop_
_atom_site_aniso_label
_atom_site_aniso_U_11
_atom_site_aniso_U_22
_atom_site_aniso_U_33
_atom_site_aniso_U_23
_atom_site_aniso_U_13
_atom_site_aniso_U_12
N1 0.0320(14) 0.0453(16) 0.0536(17) -0.0153(13) -0.0030(12) -0.0175(12)
N2 0.046(2) 0.103(3) 0.113(3) -0.041(3) -0.0042(19) -0.037(2)
O1 0.186(5) 0.226(6) 0.072(3) -0.070(3) 0.032(3) -0.152(4)
O2 0.204(5) 0.154(4) 0.109(3) -0.093(3) 0.044(3) -0.122(4)
C1 0.0374(18) 0.0405(19) 0.052(2) -0.0121(15) -0.0033(14) -0.0148(14)
C2 0.042(2) 0.059(2) 0.059(2) -0.0151(19) 0.0012(17) -0.0165(17)
C3 0.065(3) 0.081(3) 0.055(2) -0.027(2) 0.012(2) -0.026(2)
C4 0.073(3) 0.080(3) 0.054(2) -0.027(2) -0.005(2) -0.027(2)
C5 0.055(2) 0.064(3) 0.060(2) -0.020(2) -0.0131(18) -0.0220(19)
C6 0.0421(19) 0.0439(19) 0.053(2) -0.0150(16) -0.0058(15) -0.0166(15)
C7 0.0362(18) 0.0416(19) 0.055(2) -0.0140(15) -0.0040(14) -0.0174(14)
C8 0.0350(17) 0.0411(18) 0.052(2) -0.0115(15) -0.0036(14) -0.0167(14)
C9 0.0417(19) 0.0390(18) 0.048(2) -0.0108(15) -0.0042(14) -0.0149(15)
C10 0.054(2) 0.059(2) 0.055(2) -0.0184(18) -0.0056(17) -0.0284(18)
C11 0.057(2) 0.065(3) 0.070(3) -0.026(2) -0.0047(19) -0.036(2)
C12 0.0407(19) 0.058(2) 0.066(2) -0.0172(19) -0.0076(16) -0.0240(17)
C13 0.0418(19) 0.048(2) 0.0449(19) -0.0167(16) -0.0017(14) -0.0186(15)
C14 0.051(2) 0.047(2) 0.059(2) -0.0137(17) -0.0028(17) -0.0192(17)
C15 0.065(3) 0.067(3) 0.054(2) -0.0140(19) 0.0012(18) -0.038(2)
C16 0.053(2) 0.090(3) 0.057(2) -0.027(2) 0.0118(18) -0.037(2)
C17 0.048(2) 0.073(3) 0.078(3) -0.026(2) 0.008(2) -0.015(2)
C18 0.048(2) 0.049(2) 0.066(3) -0.0141(18) 0.0025(18) -0.0159(18)
C19 0.041(2) 0.059(2) 0.068(2) -0.0216(19) -0.0037(17) -0.0231(17)
C20 0.085(3) 0.101(4) 0.065(3) -0.036(3) 0.001(2) -0.053(3)
C21 0.277(14) 0.215(12) 0.184(10) -0.127(9) 0.098(9) -0.131(11)
C22 0.350(16) 0.198(10) 0.134(7) -0.116(8) 0.084(9) -0.162(11)

loop_
_atom_type_symbol
_atom_type_description
_atom_type_scat_dispersion_real
_atom_type_scat_dispersion_imag
_atom_type_scat_source
C C 0.0033 0.0016 'International Tables Vol C Tables 4.2.6.8 and 6.1.1.4'
H H 0.0000 0.0000 'International Tables Vol C Tables 4.2.6.8 and 6.1.1.4'
N N 0.0061 0.0033 'International Tables Vol C Tables 4.2.6.8 and 6.1.1.4'
O O 0.0106 0.0060 'International Tables Vol C Tables 4.2.6.8 and 6.1.1.4'

loop_
_geom_angle_atom_site_label_1
_geom_angle_atom_site_label_2
_geom_angle_atom_site_label_3
_geom_angle
C1 N1 C8 109.7(3)
C1 N1 C12 127.3(3)
C8 N1 C12 122.7(3)
C20 O2 C22 113.0(5)
N1 C1 C2 129.7(3)
N1 C1 C6 108.8(3)
C2 C1 C6 121.5(4)
C3 C2 C1 117.0(4)
C3 C2 H2 121.5
C1 C2 H2 121.5
C2 C3 C4 121.9(4)
C2 C3 H3 119.0
C4 C3 H3 119.0
C5 C4 C3 121.2(4)
C5 C4 H4 119.4
C3 C4 H4 119.4
C4 C5 C6 118.2(4)
C4 C5 H5 120.9
C6 C5 H5 120.9
C5 C6 C1 120.0(3)
C5 C6 C7 134.3(3)
C1 C6 C7 105.7(3)
C8 C7 C19 128.4(3)
C8 C7 C6 107.7(3)
C19 C7 C6 123.8(3)
N1 C8 C7 108.1(3)
N1 C8 C9 119.7(3)
C7 C8 C9 132.3(3)
C10 C9 C8 118.6(3)
C10 C9 C13 124.8(3)
C8 C9 C13 116.6(3)
C9 C10 C20 120.9(4)
C9 C10 C11 120.6(3)
C20 C10 C11 118.4(3)
C12 C11 C10 113.0(3)
C12 C11 H11A 109.0
C10 C11 H11A 109.0
C12 C11 H11B 109.0
C10 C11 H11B 109.0
H11A C11 H11B 107.8
N1 C12 C11 110.4(3)
N1 C12 H12A 109.6
C11 C12 H12A 109.6
N1 C12 H12B 109.6
C11 C12 H12B 109.6
H12A C12 H12B 108.1
C14 C13 C18 118.3(3)
C14 C13 C9 121.5(3)
C18 C13 C9 120.1(3)
C15 C14 C13 120.8(4)
C15 C14 H14 119.6
C13 C14 H14 119.6
C16 C15 C14 119.9(4)
C16 C15 H15 120.0
C14 C15 H15 120.0
C17 C16 C15 119.6(4)
C17 C16 H16 120.2
C15 C16 H16 120.2
C16 C17 C18 120.7(4)
C16 C17 H17 119.7
C18 C17 H17 119.7
C17 C18 C13 120.6(4)
C17 C18 H18 119.7
C13 C18 H18 119.7
N2 C19 C7 174.9(5)
O1 C20 O2 121.0(5)
O1 C20 C10 126.2(5)
O2 C20 C10 112.8(4)
C22 C21 H21A 109.5
C22 C21 H21B 109.5
H21A C21 H21B 109.5
C22 C21 H21C 109.5
H21A C21 H21C 109.5
H21B C21 H21C 109.5
C21 C22 O2 96.1(6)
C21 C22 H22A 112.5
O2 C22 H22A 112.5
C21 C22 H22B 112.5
O2 C22 H22B 112.5
H22A C22 H22B 110.0

loop_
_geom_bond_atom_site_label_1
_geom_bond_atom_site_label_2
_geom_bond_distance
N1 C1 1.364(4)
N1 C8 1.372(4)
N1 C12 1.456(4)
N2 C19 1.140(5)
O1 C20 1.194(6)
O2 C20 1.294(6)
O2 C22 1.533(9)
C1 C2 1.397(5)
C1 C6 1.409(5)
C2 C3 1.370(6)
C2 H2 0.9300
C3 C4 1.398(6)
C3 H3 0.9300
C4 C5 1.373(6)
C4 H4 0.9300
C5 C6 1.391(5)
C5 H5 0.9300
C6 C7 1.433(5)
C7 C8 1.394(5)
C7 C19 1.418(5)
C8 C9 1.452(5)
C9 C10 1.347(5)
C9 C13 1.496(5)
C10 C20 1.477(6)
C10 C11 1.512(5)
C11 C12 1.487(5)
C11 H11A 0.9700
C11 H11B 0.9700
C12 H12A 0.9700
C12 H12B 0.9700
C13 C14 1.381(5)
C13 C18 1.380(5)
C14 C15 1.375(5)
C14 H14 0.9300
C15 C16 1.377(6)
C15 H15 0.9300
C16 C17 1.360(6)
C16 H16 0.9300
C17 C18 1.374(6)
C17 H17 0.9300
C18 H18 0.9300
C21 C22 1.532(2)
C21 H21A 0.9600
C21 H21B 0.9600
C21 H21C 0.9600
C22 H22A 0.9700
C22 H22B 0.9700

loop_
_geom_torsion_atom_site_label_1
_geom_torsion_atom_site_label_2
_geom_torsion_atom_site_label_3
_geom_torsion_atom_site_label_4
_geom_torsion
C8 N1 C1 C2 -177.1(4)
C12 N1 C1 C2 -2.9(6)
C8 N1 C1 C6 2.2(4)
C12 N1 C1 C6 176.3(3)
N1 C1 C2 C3 -178.5(4)
C6 C1 C2 C3 2.3(5)
C1 C2 C3 C4 -1.2(6)
C2 C3 C4 C5 -0.1(7)
C3 C4 C5 C6 0.4(6)
C4 C5 C6 C1 0.7(6)
C4 C5 C6 C7 -179.0(4)
N1 C1 C6 C5 178.6(3)
C2 C1 C6 C5 -2.1(5)
N1 C1 C6 C7 -1.6(4)
C2 C1 C6 C7 177.7(3)
C5 C6 C7 C8 -179.7(4)
C1 C6 C7 C8 0.5(4)
C5 C6 C7 C19 -2.8(6)
C1 C6 C7 C19 177.4(3)
C1 N1 C8 C7 -1.9(4)
C12 N1 C8 C7 -176.3(3)
C1 N1 C8 C9 178.4(3)
C12 N1 C8 C9 3.9(5)
C19 C7 C8 N1 -175.9(3)
C6 C7 C8 N1 0.8(4)
C19 C7 C8 C9 3.8(6)
C6 C7 C8 C9 -179.5(3)
N1 C8 C9 C10 10.8(5)
C7 C8 C9 C10 -168.9(4)
N1 C8 C9 C13 -171.6(3)
C7 C8 C9 C13 8.7(5)
C8 C9 C10 C20 -178.0(4)
C13 C9 C10 C20 4.6(6)
C8 C9 C10 C11 5.0(5)
C13 C9 C10 C11 -172.4(3)
C9 C10 C11 C12 -33.6(5)
C20 C10 C11 C12 149.4(4)
C1 N1 C12 C11 154.8(3)
C8 N1 C12 C11 -31.7(5)
C10 C11 C12 N1 44.1(5)
C10 C9 C13 C14 -105.2(4)
C8 C9 C13 C14 77.3(4)
C10 C9 C13 C18 77.6(5)
C8 C9 C13 C18 -99.9(4)
C18 C13 C14 C15 -0.3(6)
C9 C13 C14 C15 -177.5(4)
C13 C14 C15 C16 1.7(6)
C14 C15 C16 C17 -2.2(6)
C15 C16 C17 C18 1.2(7)
C16 C17 C18 C13 0.2(7)
C14 C13 C18 C17 -0.7(6)
C9 C13 C18 C17 176.6(4)
C22 O2 C20 O1 6.4(10)
C22 O2 C20 C10 -171.2(6)
C9 C10 C20 O1 29.9(8)
C11 C10 C20 O1 -153.0(6)
C9 C10 C20 O2 -152.7(5)
C11 C10 C20 O2 24.4(6)
C20 O2 C22 C21 -142.0(7)
